data_4325510
loop_
_publ_author_name
'Traian D. Pasatoiu'
'Jean-Pascal Sutter'
'Augustin M. Madalan'
'Fatima Zohra Chiboub Fellah'
'Carine Duhayon'
'Marius Andruh'

_publ_contact_author_email 'jean-pascal.sutter@lcc-toulouse.fr '
_publ_contact_author_fax '(33) 5 61 55 30 03'
_publ_contact_author_name 'JP Sutter'
_publ_contact_author_phone '(33) 5 61 33 31 57'
_publ_section_title
;
 Preparation, Crystal Structures, and Magnetic Features for a Series of
 Dinuclear [NiIILnIII] Schiff-Base Complexes: Evidence for Slow Relaxation
 of the Magnetization for the DyIII Derivative
;
_journal_name_full 'Inorganic Chemistry'
_journal_page_first 5890
_journal_page_last 5898
_journal_paper_doi 10.1021/ic2004276
_journal_volume 50
_journal_year 2011
_chemical_formula_moiety 'C23 H26 Er N7 Ni O13, C2 H3 N'
_chemical_formula_sum 'C25 H29 Er N8 Ni O13'
_chemical_formula_weight 875.52
_space_group_IT_number 14
_symmetry_cell_setting monoclinic
_symmetry_space_group_name_Hall '-P 2ybc'
_symmetry_space_group_name_H-M 'P 1 21/c 1'
_atom_sites_solution_hydrogens geom
_atom_sites_solution_primary direct
_audit_creation_date 09-09-22
_audit_creation_method CRYSTALS_ver_12.86
_cell_angle_alpha 90
_cell_angle_beta 91.1440(10)
_cell_angle_gamma 90
_cell_formula_units_Z 4
_cell_length_a 13.1659(4)
_cell_length_b 10.4172(3)
_cell_length_c 23.6189(6)
_cell_measurement_reflns_used 9517
_cell_measurement_temperature 180
_cell_measurement_theta_max 33
_cell_measurement_theta_min 3
_cell_volume 3238.73(16)
_computing_cell_refinement 'Apex2 (Bruker AXS, 2006)'
_computing_data_collection 'Apex2 (Bruker AXS, 2006)'
_computing_data_reduction 'Apex2 (Bruker AXS, 2006)'
_computing_molecular_graphics 'CAMERON (Watkin et al., 1996)'
_computing_publication_material 'CRYSTALS (Betteridge et al., 2003)'
_computing_structure_refinement 'CRYSTALS (Betteridge et al., 2003)'
_computing_structure_solution 'SIR92 (Altomare et al., 1994)'
_diffrn_ambient_temperature 180
_diffrn_measured_fraction_theta_full 0.999
_diffrn_measured_fraction_theta_max 0.933
_diffrn_measurement_device 'Bruker Kappa Apex2'
_diffrn_measurement_device_type Area
_diffrn_measurement_method '\f & \w scans'
_diffrn_radiation_monochromator graphite
_diffrn_radiation_type 'Mo K\a'
_diffrn_radiation_wavelength 0.71073
_diffrn_reflns_av_R_equivalents 0.029
_diffrn_reflns_limit_h_max 20
_diffrn_reflns_limit_h_min -21
_diffrn_reflns_limit_k_max 16
_diffrn_reflns_limit_k_min -12
_diffrn_reflns_limit_l_max 38
_diffrn_reflns_limit_l_min -35
_diffrn_reflns_number 53330
_diffrn_reflns_theta_full 33.285
_diffrn_reflns_theta_max 35.409
_diffrn_reflns_theta_min 2.137
_diffrn_standards_number 0
_exptl_absorpt_coefficient_mu 3.230
_exptl_absorpt_correction_T_max 0.62
_exptl_absorpt_correction_T_min 0.46
_exptl_absorpt_correction_type multi-scan
_exptl_absorpt_process_details 'Blessing, acta cryst. (1995), a51, 33-38'
_exptl_crystal_colour pink
_exptl_crystal_density_diffrn 1.795
_exptl_crystal_description stick
_exptl_crystal_F_000 1740
_exptl_crystal_size_max 0.35
_exptl_crystal_size_mid 0.20
_exptl_crystal_size_min 0.15
_refine_diff_density_max 1.07
_refine_diff_density_min -0.73
_refine_ls_extinction_method none
_refine_ls_goodness_of_fit_ref 1.0973
_refine_ls_hydrogen_treatment noref
_refine_ls_matrix_type full
_refine_ls_number_parameters 433
_refine_ls_number_reflns 10164
_refine_ls_number_restraints 0
_refine_ls_R_factor_all 0.0425
_refine_ls_R_factor_gt 0.0279
_refine_ls_shift/su_max 0.006387
_refine_ls_structure_factor_coef F
_refine_ls_weighting_details
;
 Method, part 1, Chebychev polynomial, (Watkin, 1994, Prince, 1982) 
 [weight] = 1.0/[A~0~*T~0~(x)+A~1~*T~1~(x) ... +A~n-1~]*T~n-1~(x)] 
 where A~i~ are the Chebychev coefficients listed below and x= Fcalc/Fmax 
 Method = Robust Weighting (Prince, 1982) 
 W = [weight] * [1-(deltaF/6*sigmaF)^2^]^2^ 
 A~i~ are: 
 0.416 -0.268E-01 0.201 
;
_refine_ls_weighting_scheme calc
_refine_ls_wR_factor_all 0.0323
_refine_ls_wR_factor_gt 0.0247
_refine_ls_wR_factor_ref 0.0236
_reflns_limit_h_max 21
_reflns_limit_h_min -21
_reflns_limit_k_max 16
_reflns_limit_k_min 0
_reflns_limit_l_max 38
_reflns_limit_l_min 0
_reflns_number_gt 10912
_reflns_number_total 13715
_reflns_threshold_expression I>2.0\s(I)
_oxford_refine_ls_r_factor_ref 0.0251
_oxford_reflns_number_all 13689
_oxford_reflns_threshold_expression_ref I>3.0\s(I)
_oxford_structure_analysis_title 'JPS0913_0m in P2(1)/c'
_cod_data_source_file ic2004276_si_006.cif
_cod_data_source_block cpd11
_cod_original_sg_symbol_H-M 'P 1 21/c 1 '
_cod_original_formula_sum 'C25 H29 Er1 N8 Ni1 O13'
_cod_database_code 4325510

loop_
_symmetry_equiv_pos_as_xyz
x,y,z
-x,-y,-z
-x,y+1/2,-z+1/2
x,-y+1/2,z+1/2

loop_
_atom_site_label
_atom_site_type_symbol
_atom_site_fract_x
_atom_site_fract_y
_atom_site_fract_z
_atom_site_U_iso_or_equiv
_atom_site_occupancy
_atom_site_adp_type
N1 n 0.73233(16) 0.59657(16) 0.67281(7) 0.0310 1.0000 Uani
N2 n 0.52069(15) 0.47855(17) 0.69247(7) 0.0302 1.0000 Uani
N3 n 0.67952(15) 0.27410(18) 0.48647(8) 0.0320 1.0000 Uani
N4 n 0.79558(14) -0.08679(18) 0.54624(9) 0.0349 1.0000 Uani
N5 n 0.77279(13) 0.05591(17) 0.71444(8) 0.0285 1.0000 Uani
N6 n 0.70679(14) 0.36384(18) 0.74257(7) 0.0311 1.0000 Uani
N7 n 0.61471(15) 0.50172(18) 0.57985(7) 0.0304 1.0000 Uani
N8 n 0.0964(3) 0.4033(5) 0.20062(18) 0.0937 1.0000 Uani
C1 C 0.9889(2) 0.1190(3) 0.55832(18) 0.0650 1.0000 Uani
C2 C 0.93960(15) 0.3309(2) 0.58512(9) 0.0304 1.0000 Uani
C3 C 1.02988(19) 0.3834(3) 0.56729(12) 0.0437 1.0000 Uani
C4 C 1.0477(2) 0.5141(3) 0.57562(14) 0.0530 1.0000 Uani
C5 C 0.9772(2) 0.5884(3) 0.60159(12) 0.0463 1.0000 Uani
C6 C 0.88439(18) 0.5368(2) 0.62022(9) 0.0323 1.0000 Uani
C7 C 0.86444(15) 0.4060(2) 0.61082(8) 0.0265 1.0000 Uani
C8 C 0.8177(2) 0.6228(2) 0.65070(10) 0.0354 1.0000 Uani
C9 C 0.6859(2) 0.6988(2) 0.70644(11) 0.0447 1.0000 Uani
C10 C 0.5720(3) 0.7061(2) 0.69888(11) 0.0461 1.0000 Uani
C11 C 0.5149(2) 0.5965(3) 0.72632(10) 0.0436 1.0000 Uani
C12 C 0.43788(17) 0.4181(2) 0.68231(9) 0.0323 1.0000 Uani
C13 C 0.42548(14) 0.2970(2) 0.65225(8) 0.0266 1.0000 Uani
C14 C 0.32485(16) 0.2543(3) 0.64245(10) 0.0368 1.0000 Uani
C15 C 0.30440(16) 0.1416(3) 0.61519(10) 0.0416 1.0000 Uani
C16 C 0.38439(16) 0.0638(2) 0.59715(10) 0.0353 1.0000 Uani
C17 C 0.48323(14) 0.1020(2) 0.60769(8) 0.0248 1.0000 Uani
C18 C 0.50637(13) 0.22054(19) 0.63419(7) 0.0225 1.0000 Uani
C19 C 0.5504(2) -0.0935(2) 0.57006(12) 0.0424 1.0000 Uani
C20 C 0.74172(18) 0.3347(2) 0.78483(9) 0.0328 1.0000 Uani
C21 C 0.7897(3) 0.2984(3) 0.83860(12) 0.0575 1.0000 Uani
C22 C 0.61475(16) 0.5540(2) 0.53773(8) 0.0281 1.0000 Uani
C23 C 0.6151(2) 0.6204(2) 0.48366(10) 0.0440 1.0000 Uani
C24 C 0.0611(2) 0.3091(5) 0.21450(15) 0.0668 1.0000 Uani
C25 C 0.0171(3) 0.1896(5) 0.23168(17) 0.0732 1.0000 Uani
O1 O 0.91384(11) 0.20240(16) 0.58070(7) 0.0332 1.0000 Uani
O2 O 0.77890(10) 0.34816(14) 0.62500(6) 0.0255 1.0000 Uani
O3 O 0.60326(10) 0.25220(13) 0.64091(6) 0.0228 1.0000 Uani
O4 O 0.56747(11) 0.03151(14) 0.59309(6) 0.0283 1.0000 Uani
O5 O 0.62411(14) 0.21745(18) 0.52189(7) 0.0389 1.0000 Uani
O6 O 0.77034(16) 0.2833(2) 0.50030(11) 0.0617 1.0000 Uani
O7 O 0.64130(19) 0.3160(2) 0.44270(8) 0.0525 1.0000 Uani
O8 O 0.80384(16) -0.06897(18) 0.59921(8) 0.0455 1.0000 Uani
O9 O 0.76376(16) 0.00865(18) 0.51816(8) 0.0436 1.0000 Uani
O10 O 0.81792(16) -0.18837(18) 0.52438(9) 0.0506 1.0000 Uani
O11 O 0.69140(11) 0.02549(15) 0.68861(7) 0.0315 1.0000 Uani
O12 O 0.83488(12) 0.12237(17) 0.68655(7) 0.0367 1.0000 Uani
O13 O 0.79045(14) 0.0244(2) 0.76341(8) 0.0452 1.0000 Uani
Er1 Er 0.733427(6) 0.147841(8) 0.599869(4) 0.0220 1.0000 Uani
Ni1 Ni 0.657126(19) 0.42858(2) 0.661442(10) 0.0215 1.0000 Uani
H11 H 0.9656 0.0308 0.5639 0.0988 1.0000 Uiso
H13 H 1.0530 0.1326 0.5774 0.0989 1.0000 Uiso
H12 H 0.9926 0.1382 0.5186 0.0987 1.0000 Uiso
H31 H 1.0792 0.3312 0.5494 0.0535 1.0000 Uiso
H41 H 1.1087 0.5522 0.5631 0.0636 1.0000 Uiso
H51 H 0.9906 0.6768 0.6068 0.0560 1.0000 Uiso
H81 H 0.8414 0.7085 0.6543 0.0420 1.0000 Uiso
H91 H 0.7033 0.6846 0.7462 0.0534 1.0000 Uiso
H92 H 0.7140 0.7806 0.6949 0.0541 1.0000 Uiso
H102 H 0.5487 0.7859 0.7149 0.0549 1.0000 Uiso
H101 H 0.5551 0.7088 0.6586 0.0555 1.0000 Uiso
H112 H 0.5443 0.5800 0.7637 0.0532 1.0000 Uiso
H111 H 0.4441 0.6194 0.7309 0.0532 1.0000 Uiso
H121 H 0.3775 0.4532 0.6959 0.0395 1.0000 Uiso
H141 H 0.2709 0.3067 0.6554 0.0441 1.0000 Uiso
H151 H 0.2362 0.1162 0.6085 0.0502 1.0000 Uiso
H161 H 0.3707 -0.0152 0.5784 0.0436 1.0000 Uiso
H191 H 0.6145 -0.1380 0.5703 0.0649 1.0000 Uiso
H193 H 0.5031 -0.1382 0.5925 0.0647 1.0000 Uiso
H192 H 0.5235 -0.0850 0.5322 0.0651 1.0000 Uiso
H211 H 0.7373 0.2725 0.8642 0.0881 1.0000 Uiso
H212 H 0.8286 0.3680 0.8547 0.0884 1.0000 Uiso
H213 H 0.8330 0.2266 0.8322 0.0881 1.0000 Uiso
H232 H 0.5547 0.6738 0.4795 0.0677 1.0000 Uiso
H231 H 0.6747 0.6733 0.4822 0.0672 1.0000 Uiso
H233 H 0.6162 0.5577 0.4541 0.0674 1.0000 Uiso
H252 H 0.0336 0.1687 0.2706 0.1072 1.0000 Uiso
H251 H 0.0411 0.1192 0.2087 0.1075 1.0000 Uiso
H253 H -0.0560 0.1904 0.2272 0.1071 1.0000 Uiso

loop_
_atom_site_aniso_label
_atom_site_aniso_U_11
_atom_site_aniso_U_22
_atom_site_aniso_U_33
_atom_site_aniso_U_23
_atom_site_aniso_U_13
_atom_site_aniso_U_12
N1 0.0501(11) 0.0193(7) 0.0236(7) -0.0027(6) 0.0007(7) -0.0032(7)
N2 0.0409(9) 0.0280(8) 0.0221(7) -0.0006(6) 0.0093(6) 0.0111(7)
N3 0.0407(9) 0.0275(8) 0.0279(8) -0.0073(7) 0.0044(7) -0.0042(7)
N4 0.0306(8) 0.0291(9) 0.0453(11) -0.0104(8) 0.0111(8) -0.0003(7)
N5 0.0284(7) 0.0252(7) 0.0320(8) 0.0028(6) 0.0019(6) 0.0028(6)
N6 0.0386(9) 0.0294(8) 0.0254(7) 0.0012(7) 0.0025(6) 0.0005(7)
N7 0.0396(9) 0.0291(8) 0.0225(7) 0.0010(6) 0.0014(6) 0.0028(7)
N8 0.0513(18) 0.130(4) 0.100(3) -0.014(3) 0.0181(18) -0.017(2)
C1 0.0365(13) 0.0581(18) 0.102(3) -0.0321(18) 0.0312(15) -0.0019(12)
C2 0.0270(8) 0.0354(11) 0.0289(9) -0.0012(8) 0.0055(7) -0.0072(7)
C3 0.0319(10) 0.0551(15) 0.0446(13) -0.0026(11) 0.0112(9) -0.0138(10)
C4 0.0414(13) 0.0595(17) 0.0586(17) 0.0005(14) 0.0118(12) -0.0272(13)
C5 0.0475(14) 0.0401(13) 0.0514(15) 0.0028(11) 0.0022(11) -0.0236(11)
C6 0.0388(11) 0.0287(9) 0.0292(9) 0.0016(8) -0.0019(8) -0.0132(8)
C7 0.0259(8) 0.0299(9) 0.0236(8) 0.0012(7) 0.0014(6) -0.0080(7)
C8 0.0536(13) 0.0221(9) 0.0303(10) -0.0009(7) -0.0054(9) -0.0089(8)
C9 0.0721(18) 0.0241(10) 0.0378(12) -0.0116(9) 0.0029(12) 0.0000(11)
C10 0.0775(19) 0.0261(10) 0.0347(11) -0.0063(9) 0.0063(12) 0.0183(11)
C11 0.0625(16) 0.0382(12) 0.0305(11) -0.0078(9) 0.0148(10) 0.0140(11)
C12 0.0348(10) 0.0394(11) 0.0231(8) 0.0054(8) 0.0102(7) 0.0147(9)
C13 0.0237(8) 0.0356(10) 0.0206(8) 0.0075(7) 0.0060(6) 0.0046(7)
C14 0.0219(8) 0.0566(14) 0.0322(10) 0.0120(10) 0.0061(7) 0.0051(9)
C15 0.0217(8) 0.0626(16) 0.0404(11) 0.0121(12) 0.0004(7) -0.0086(10)
C16 0.0283(9) 0.0442(12) 0.0333(10) 0.0050(9) -0.0021(8) -0.0114(9)
C17 0.0232(7) 0.0310(9) 0.0204(7) 0.0043(7) 0.0015(6) -0.0050(7)
C18 0.0220(7) 0.0285(8) 0.0171(7) 0.0042(6) 0.0034(6) -0.0001(6)
C19 0.0467(13) 0.0246(10) 0.0559(15) -0.0072(10) -0.0005(11) -0.0111(9)
C20 0.0395(10) 0.0325(11) 0.0265(9) 0.0030(8) 0.0042(8) 0.0050(8)
C21 0.076(2) 0.0656(19) 0.0302(12) 0.0080(12) -0.0119(13) 0.0166(17)
C22 0.0359(9) 0.0254(8) 0.0230(8) -0.0009(7) -0.0003(7) -0.0018(7)
C23 0.0721(18) 0.0340(11) 0.0256(10) 0.0076(8) -0.0051(10) -0.0093(11)
C24 0.0330(13) 0.112(3) 0.0555(18) -0.014(2) 0.0030(12) 0.0035(17)
C25 0.0544(19) 0.101(3) 0.064(2) -0.003(2) -0.0102(16) 0.020(2)
O1 0.0264(7) 0.0342(8) 0.0396(8) -0.0060(6) 0.0128(6) -0.0023(6)
O2 0.0251(6) 0.0218(6) 0.0299(6) -0.0030(5) 0.0062(5) -0.0054(5)
O3 0.0205(5) 0.0222(6) 0.0258(6) -0.0022(5) 0.0039(4) -0.0009(4)
O4 0.0270(6) 0.0250(6) 0.0329(7) -0.0054(5) 0.0031(5) -0.0066(5)
O5 0.0462(9) 0.0415(9) 0.0293(7) 0.0044(7) 0.0089(7) 0.0018(7)
O6 0.0383(10) 0.0569(13) 0.0897(17) -0.0109(12) -0.0012(10) -0.0125(9)
O7 0.0808(15) 0.0474(11) 0.0292(8) 0.0081(8) -0.0027(9) -0.0013(10)
O8 0.0633(12) 0.0343(8) 0.0393(9) -0.0046(7) 0.0088(8) 0.0142(8)
O9 0.0569(11) 0.0357(9) 0.0382(9) -0.0112(7) 0.0005(8) 0.0063(8)
O10 0.0521(11) 0.0332(8) 0.0671(13) -0.0207(9) 0.0180(10) 0.0036(8)
O11 0.0248(6) 0.0334(8) 0.0362(8) 0.0013(6) 0.0010(6) -0.0022(6)
O12 0.0312(7) 0.0404(9) 0.0386(8) 0.0055(7) 0.0005(6) -0.0113(6)
O13 0.0444(9) 0.0581(12) 0.0331(8) 0.0137(8) -0.0024(7) 0.0002(9)
Er1 0.02031(3) 0.01952(3) 0.02622(4) -0.00519(3) 0.00387(2) -0.00094(3)
Ni1 0.02964(11) 0.01787(9) 0.01701(9) -0.00076(8) 0.00362(8) 0.00135(8)

loop_
_atom_type_symbol
_atom_type_scat_dispersion_real
_atom_type_scat_dispersion_imag
_atom_type_scat_Cromer_Mann_a1
_atom_type_scat_Cromer_Mann_b1
_atom_type_scat_Cromer_Mann_a2
_atom_type_scat_Cromer_Mann_b2
_atom_type_scat_Cromer_Mann_a3
_atom_type_scat_Cromer_Mann_b3
_atom_type_scat_Cromer_Mann_a4
_atom_type_scat_Cromer_Mann_b4
_atom_type_scat_Cromer_Mann_c
_atom_type_scat_source
C 0.0033 0.0016 2.3100 20.8439 1.0200 10.2075 1.5886 0.5687 0.8650 51.6512 0.2156 'International Tables Vol C 4.2.6.8 and 6.1.1.4'
H 0.0000 0.0000 0.4930 10.5109 0.3229 26.1257 0.1402 3.1424 0.0408 57.7998 0.0030 'International Tables Vol C 4.2.6.8 and 6.1.1.4'
n 0.0061 0.0033 12.2126 0.0057 3.1322 9.8933 2.0125 28.9975 1.1663 0.5826 -11.5290 'International Tables Vol C 4.2.6.8 and 6.1.1.4'
O 0.0106 0.0060 3.0485 13.2771 2.2868 5.7011 1.5463 0.3239 0.8670 32.9089 0.2508 'International Tables Vol C 4.2.6.8 and 6.1.1.4'
Ni 0.3393 1.1124 12.8376 3.8785 7.2920 0.2565 4.4438 12.1763 2.3800 66.3421 1.0341 'International Tables Vol C 4.2.6.8 and 6.1.1.4'
Er -0.2586 4.9576 27.6563 2.0736 16.4285 0.2235 14.9779 11.3604 2.9823 105.7030 5.9205 'International Tables Vol C 4.2.6.8 and 6.1.1.4'

loop_
_geom_angle_atom_site_label_1
_geom_angle_atom_site_label_2
_geom_angle_atom_site_label_3
_geom_angle
_geom_angle_publ_flag
C8 N1 C9 116.43(19) yes
C8 N1 Ni1 124.18(15) yes
C9 N1 Ni1 119.33(16) yes
C11 N2 C12 117.47(19) yes
C11 N2 Ni1 117.97(17) yes
C12 N2 Ni1 124.46(14) yes
O5 N3 O6 115.4(2) yes
O5 N3 O7 119.5(2) yes
O6 N3 O7 125.1(2) yes
O8 N4 O9 115.11(18) yes
O8 N4 O10 122.0(2) yes
O9 N4 O10 122.9(2) yes
O11 N5 O12 115.86(17) yes
O11 N5 O13 122.30(19) yes
O12 N5 O13 121.83(19) yes
C20 N6 Ni1 173.55(19) yes
C22 N7 Ni1 163.31(19) yes
O1 C1 H11 107.5 no
O1 C1 H13 110.2 no
H11 C1 H13 110.5 no
O1 C1 H12 106.5 no
H11 C1 H12 110.4 no
H13 C1 H12 111.5 no
C3 C2 C7 121.9(2) yes
C3 C2 O1 124.8(2) yes
C7 C2 O1 113.36(16) yes
C2 C3 C4 119.1(2) yes
C2 C3 H31 120.5 no
C4 C3 H31 120.4 no
C3 C4 C5 120.2(2) yes
C3 C4 H41 120.3 no
C5 C4 H41 119.5 no
C4 C5 C6 121.7(2) yes
C4 C5 H51 119.0 no
C6 C5 H51 119.3 no
C5 C6 C7 118.7(2) yes
C5 C6 C8 117.0(2) yes
C7 C6 C8 124.23(19) yes
C2 C7 C6 118.44(18) yes
C2 C7 O2 117.62(18) yes
C6 C7 O2 123.93(19) yes
C6 C8 N1 127.95(19) yes
C6 C8 H81 115.0 no
N1 C8 H81 117.1 no
N1 C9 C10 113.4(2) yes
N1 C9 H91 108.6 no
C10 C9 H91 109.6 no
N1 C9 H92 108.7 no
C10 C9 H92 107.8 no
H91 C9 H92 108.6 no
C9 C10 C11 114.2(2) yes
C9 C10 H102 108.6 no
C11 C10 H102 108.5 no
C9 C10 H101 108.9 no
C11 C10 H101 109.5 no
H102 C10 H101 106.9 no
C10 C11 N2 111.42(18) yes
C10 C11 H112 109.2 no
N2 C11 H112 108.8 no
C10 C11 H111 110.3 no
N2 C11 H111 109.1 no
H112 C11 H111 108.0 no
N2 C12 C13 127.31(18) yes
N2 C12 H121 118.0 no
C13 C12 H121 114.7 no
C12 C13 C14 116.68(19) yes
C12 C13 C18 124.21(18) yes
C14 C13 C18 119.1(2) yes
C13 C14 C15 121.6(2) yes
C13 C14 H141 118.0 no
C15 C14 H141 120.3 no
C14 C15 C16 119.9(2) yes
C14 C15 H151 119.8 no
C16 C15 H151 120.2 no
C15 C16 C17 119.3(2) yes
C15 C16 H161 120.4 no
C17 C16 H161 120.2 no
C16 C17 C18 121.7(2) yes
C16 C17 O4 124.2(2) yes
C18 C17 O4 114.08(15) yes
C17 C18 C13 118.17(17) yes
C17 C18 O3 117.96(16) yes
C13 C18 O3 123.87(18) yes
O4 C19 H191 107.8 no
O4 C19 H193 109.6 no
H191 C19 H193 110.2 no
O4 C19 H192 108.9 no
H191 C19 H192 111.0 no
H193 C19 H192 109.4 no
N6 C20 C21 178.3(3) yes
C20 C21 H211 108.4 no
C20 C21 H212 111.5 no
H211 C21 H212 110.2 no
C20 C21 H213 108.4 no
H211 C21 H213 108.5 no
H212 C21 H213 109.8 no
N7 C22 C23 179.7(2) yes
C22 C23 H232 110.1 no
C22 C23 H231 108.8 no
H232 C23 H231 109.5 no
C22 C23 H233 108.5 no
H232 C23 H233 109.9 no
H231 C23 H233 110.1 no
N8 C24 C25 179.5(4) yes
C24 C25 H252 112.3 no
C24 C25 H251 111.1 no
H252 C25 H251 107.0 no
C24 C25 H253 111.6 no
H252 C25 H253 108.1 no
H251 C25 H253 106.3 no
C1 O1 C2 116.52(18) yes
C1 O1 Er1 126.79(16) yes
C2 O1 Er1 116.08(12) yes
C7 O2 Er1 125.34(12) yes
C7 O2 Ni1 127.24(13) yes
Er1 O2 Ni1 106.77(6) yes
C18 O3 Er1 124.39(11) yes
C18 O3 Ni1 125.92(12) yes
Er1 O3 Ni1 105.89(5) yes
C19 O4 C17 117.36(17) yes
C19 O4 Er1 126.67(14) yes
C17 O4 Er1 115.58(11) yes
N3 O5 Er1 107.45(14) yes
N3 O6 Er1 89.98(16) yes
N4 O8 Er1 96.71(13) yes
N4 O9 Er1 96.31(13) yes
N5 O11 Er1 94.39(11) yes
N5 O12 Er1 98.51(12) yes
O11 Er1 O4 66.59(5) yes
O11 Er1 O1 119.44(5) yes
O4 Er1 O1 158.97(5) yes
O11 Er1 O9 113.37(6) yes
O4 Er1 O9 79.57(6) yes
O1 Er1 O9 79.70(6) yes
O11 Er1 O8 68.14(6) yes
O4 Er1 O8 83.26(6) yes
O1 Er1 O8 81.17(6) yes
O9 Er1 O8 51.71(6) yes
O11 Er1 O12 51.16(5) yes
O4 Er1 O12 117.69(5) yes
O1 Er1 O12 70.67(5) yes
O9 Er1 O12 120.10(6) yes
O8 Er1 O12 72.71(6) yes
O11 Er1 O5 130.16(5) yes
O4 Er1 O5 65.91(6) yes
O1 Er1 O5 110.31(6) yes
O9 Er1 O5 71.51(6) yes
O8 Er1 O5 119.42(6) yes
O11 Er1 O6 177.34(5) yes
O4 Er1 O6 110.94(6) yes
O1 Er1 O6 63.22(6) yes
O9 Er1 O6 66.58(7) yes
O8 Er1 O6 112.92(7) yes
O11 Er1 O3 72.93(5) yes
O4 Er1 O3 65.93(5) yes
O1 Er1 O3 134.47(5) yes
O9 Er1 O3 139.23(6) yes
O8 Er1 O3 137.54(6) yes
O11 Er1 O2 108.13(5) yes
O4 Er1 O2 134.00(5) yes
O1 Er1 O2 65.57(5) yes
O9 Er1 O2 135.23(6) yes
O8 Er1 O2 139.59(6) yes
O12 Er1 O5 167.85(6) yes
O12 Er1 O6 131.35(6) yes
O5 Er1 O6 47.18(6) yes
O12 Er1 O3 95.71(5) yes
O5 Er1 O3 74.86(5) yes
O6 Er1 O3 105.29(6) yes
O12 Er1 O2 74.96(5) yes
O5 Er1 O2 94.24(6) yes
O6 Er1 O2 72.74(6) yes
O3 Er1 O2 68.96(5) yes
N7 Ni1 N6 176.52(7) yes
N7 Ni1 N1 85.97(7) yes
N6 Ni1 N1 90.79(7) yes
N7 Ni1 O3 91.35(6) yes
N6 Ni1 O3 91.60(6) yes
N1 Ni1 O3 169.56(7) yes
N7 Ni1 N2 90.98(7) yes
N6 Ni1 N2 90.83(7) yes
N1 Ni1 N2 99.50(8) yes
O3 Ni1 N2 90.63(7) yes
N7 Ni1 O2 87.64(7) yes
N6 Ni1 O2 91.15(7) yes
N1 Ni1 O2 91.42(7) yes
O3 Ni1 O2 78.38(5) yes
N2 Ni1 O2 168.88(7) yes

loop_
_geom_bond_atom_site_label_1
_geom_bond_atom_site_label_2
_geom_bond_distance
_geom_bond_publ_flag
N1 C8 1.278(3) yes
N1 C9 1.469(3) yes
N1 Ni1 2.0259(18) yes
N2 C11 1.468(3) yes
N2 C12 1.278(3) yes
N2 Ni1 2.0217(17) yes
N3 O5 1.267(2) yes
N3 O6 1.237(3) yes
N3 O7 1.222(3) yes
N4 O8 1.267(3) yes
N4 O9 1.262(3) yes
N4 O10 1.216(2) yes
N5 O11 1.263(2) yes
N5 O12 1.266(2) yes
N5 O13 1.220(2) yes
N6 C20 1.132(3) yes
N6 Ni1 2.1223(18) yes
N7 C22 1.134(3) yes
N7 Ni1 2.1362(18) yes
N8 C24 1.136(6) yes
C1 O1 1.425(3) yes
C1 H11 0.979 no
C1 H13 0.959 no
C1 H12 0.960 no
C2 C3 1.382(3) yes
C2 C7 1.409(3) yes
C2 O1 1.385(3) yes
C3 C4 1.395(4) yes
C3 H31 0.952 no
C4 C5 1.363(4) yes
C4 H41 0.949 no
C5 C6 1.413(3) yes
C5 H51 0.946 no
C6 C7 1.404(3) yes
C6 C8 1.455(3) yes
C7 O2 1.326(2) yes
C8 H81 0.949 no
C9 C10 1.509(4) yes
C9 H91 0.974 no
C9 H92 0.970 no
C10 C11 1.519(4) yes
C10 H102 0.966 no
C10 H101 0.973 no
C11 H112 0.972 no
C11 H111 0.971 no
C12 C13 1.454(3) yes
C12 H121 0.937 no
C13 C14 1.412(3) yes
C13 C18 1.403(3) yes
C14 C15 1.363(4) yes
C14 H141 0.952 no
C15 C16 1.402(4) yes
C15 H151 0.946 no
C16 C17 1.379(3) yes
C16 H161 0.951 no
C17 C18 1.415(3) yes
C17 O4 1.380(2) yes
C18 O3 1.324(2) yes
C19 O4 1.428(3) yes
C19 H191 0.963 no
C19 H193 0.948 no
C19 H192 0.958 no
C20 C21 1.457(3) yes
C21 H211 0.965 no
C21 H212 0.962 no
C21 H213 0.954 no
C22 C23 1.452(3) yes
C23 H232 0.974 no
C23 H231 0.960 no
C23 H233 0.957 no
C24 C25 1.435(7) yes
C25 H252 0.965 no
C25 H251 0.968 no
C25 H253 0.967 no
O1 Er1 2.4926(14) yes
O2 Er1 2.2475(14) yes
O2 Ni1 2.0170(13) yes
O3 Er1 2.2638(13) yes
O3 Ni1 2.0249(13) yes
O4 Er1 2.5008(14) yes
O5 Er1 2.4257(18) yes
O6 Er1 2.794(3) yes
O8 Er1 2.4416(18) yes
O9 Er1 2.4529(17) yes
O11 Er1 2.5239(16) yes
O12 Er1 2.4365(17) yes

loop_
_geom_hbond_atom_site_label_D
_geom_hbond_atom_site_label_H
_geom_hbond_atom_site_label_A
_geom_hbond_site_symmetry_A
_geom_hbond_angle_DHA
_geom_hbond_distance_DH
_geom_hbond_distance_HA
_geom_hbond_distance_DA
_geom_hbond_publ_flag
C1 H11 N4 . 134 0.98 2.58 3.336(4) yes
C1 H11 O8 . 134 0.98 2.53 3.286(4) yes
C9 H92 O11 1_565 147 0.97 2.57 3.430(4) yes
C12 H121 O13 3_656 174 0.94 2.54 3.473(4) yes
C19 H191 N4 . 137 0.96 2.52 3.288(4) yes
C21 H211 O7 4_555 165 0.96 2.45 3.387(4) yes
C23 H231 O10 1_565 155 0.96 2.56 3.452(4) yes
C23 H233 O7 . 139 0.96 2.55 3.335(4) yes
C25 H253 O12 4_454 126 0.97 2.60 3.260(4) yes
